data_4083680
loop_
_publ_author_name
'Pi, Chengfu'
'Zhang, Zhengxing'
'Pang, Zhen'
'Zhang, Jie'
'Luo, Jun'
'Chen, Zhenxia'
'Weng, Linhong'
'Zhou, Xigeng'

_publ_section_title
;
 Multiple N&#x2212;H Bond Activation:&#x00A0; Synthesis and Reactivity of
 Functionalized Primary Amido Ytterbium Complexes
;
_journal_issue 8
_journal_name_full Organometallics
_journal_page_first 1934
_journal_paper_doi 10.1021/om061094+
_journal_volume 26
_journal_year 2007
_chemical_formula_sum 'C30 H32 N6 Yb2'
_chemical_formula_weight 822.70
_chemical_name_systematic
; 
 ? 
;
_space_group_IT_number 14
_symmetry_cell_setting monoclinic
_symmetry_space_group_name_Hall '-P 2ybc'
_symmetry_space_group_name_H-M 'P 1 21/c 1'
_atom_sites_solution_hydrogens geom
_atom_sites_solution_primary direct
_atom_sites_solution_secondary difmap
_audit_creation_method SHELXL-97
_cell_angle_alpha 90.00
_cell_angle_beta 113.394(4)
_cell_angle_gamma 90.00
_cell_formula_units_Z 8
_cell_length_a 19.693(7)
_cell_length_b 18.826(6)
_cell_length_c 16.666(6)
_cell_measurement_reflns_used 928
_cell_measurement_temperature 293(2)
_cell_measurement_theta_max 25.502
_cell_measurement_theta_min 2.510
_cell_volume 5671(3)
_computing_cell_refinement 'Bruker SMART'
_computing_data_collection 'Bruker SMART'
_computing_data_reduction 'Bruker SHELXTL'
_computing_molecular_graphics 'Bruker SHELXTL'
_computing_publication_material 'Bruker SHELXTL'
_computing_structure_refinement 'SHELXL-97 (Sheldrick, 1997)'
_computing_structure_solution 'SHELXS-97 (Sheldrick, 1990)'
_diffrn_ambient_temperature 293(2)
_diffrn_measured_fraction_theta_full 0.997
_diffrn_measured_fraction_theta_max 0.997
_diffrn_measurement_device_type 'CCD area detector'
_diffrn_measurement_method 'phi and omega scans'
_diffrn_radiation_monochromator graphite
_diffrn_radiation_source 'fine-focus sealed tube'
_diffrn_radiation_type MoK\a
_diffrn_radiation_wavelength 0.71073
_diffrn_reflns_av_R_equivalents 0.0707
_diffrn_reflns_av_sigmaI/netI 0.0878
_diffrn_reflns_limit_h_max 22
_diffrn_reflns_limit_h_min -24
_diffrn_reflns_limit_k_max 20
_diffrn_reflns_limit_k_min -23
_diffrn_reflns_limit_l_max 17
_diffrn_reflns_limit_l_min -20
_diffrn_reflns_number 25696
_diffrn_reflns_theta_full 26.01
_diffrn_reflns_theta_max 26.01
_diffrn_reflns_theta_min 1.56
_diffrn_standards_decay_% 7.65
_exptl_absorpt_coefficient_mu 6.585
_exptl_absorpt_correction_T_max 0.5588
_exptl_absorpt_correction_T_min 0.4383
_exptl_absorpt_correction_type multi-scan
_exptl_absorpt_process_details sadabs
_exptl_crystal_density_diffrn 1.927
_exptl_crystal_density_method 'not measured'
_exptl_crystal_F_000 3152
_exptl_crystal_size_max 0.15
_exptl_crystal_size_mid 0.10
_exptl_crystal_size_min 0.10
_refine_diff_density_max 1.443
_refine_diff_density_min -2.530
_refine_diff_density_rms 0.182
_refine_ls_extinction_method none
_refine_ls_goodness_of_fit_ref 0.875
_refine_ls_hydrogen_treatment constr
_refine_ls_matrix_type full
_refine_ls_number_parameters 685
_refine_ls_number_reflns 11119
_refine_ls_number_restraints 0
_refine_ls_restrained_S_all 0.875
_refine_ls_R_factor_all 0.0732
_refine_ls_R_factor_gt 0.0431
_refine_ls_shift/su_max 0.001
_refine_ls_shift/su_mean 0.000
_refine_ls_structure_factor_coef Fsqd
_refine_ls_weighting_details 'calc w=1/[\s^2^(Fo^2^)+(0.0373P)^2^+0.0000P] where P=(Fo^2^+2Fc^2^)/3'
_refine_ls_weighting_scheme calc
_refine_ls_wR_factor_gt 0.0839
_refine_ls_wR_factor_ref 0.0934
_reflns_number_gt 7326
_reflns_number_total 11119
_reflns_threshold_expression >2sigma(I)
_cod_data_source_file om061094%2Bsi20061201_100913.cif
_cod_data_source_block f60930b
_cod_depositor_comments
;
The following automatic conversions were performed:

'_symmetry_cell_setting' value 'Monoclinic' changed to 'monoclinic'
according to
/usr/data/users/saulius/automatic-downloads/retrospective/ACS/lib/dictionaries/cif_core.dic
dictionary named 'cif_core.dic' version 2.4.2 from 2011-04-26.

Automatic conversion script
Id: cif_fix_values 2281 2013-09-26 08:29:07Z andrius 
;
_cod_original_sg_symbol_H-M P2(1)/c
_cod_database_code 4083680

loop_
_symmetry_equiv_pos_as_xyz
'x, y, z'
'-x, y+1/2, -z+1/2'
'-x, -y, -z'
'x, -y-1/2, z-1/2'

loop_
_atom_site_label
_atom_site_type_symbol
_atom_site_fract_x
_atom_site_fract_y
_atom_site_fract_z
_atom_site_U_iso_or_equiv
_atom_site_adp_type
_atom_site_occupancy
_atom_site_symmetry_multiplicity
_atom_site_calc_flag
_atom_site_refinement_flags
Yb1 Yb 0.06208(2) 0.677999(18) 0.07695(2) 0.03664(10) Uani 1 1 d .
Yb2 Yb 0.20764(2) 0.814683(18) 0.11413(2) 0.03826(10) Uani 1 1 d .
N1 N 0.1956(4) 0.6908(3) 0.1102(4) 0.0362(16) Uani 1 1 d .
H1B H 0.2215 0.6738 0.1651 0.043 Uiso 1 1 calc R
N2 N 0.1253(4) 0.6244(4) -0.0056(4) 0.0455(18) Uani 1 1 d .
N3 N 0.3266(4) 0.6209(4) 0.1099(5) 0.071(3) Uani 1 1 d .
H3B H 0.3648 0.5999 0.1082 0.085 Uiso 1 1 calc R
H3C H 0.3318 0.6517 0.1500 0.085 Uiso 1 1 calc R
N4 N 0.1050(4) 0.7839(3) 0.1570(4) 0.0397(17) Uani 1 1 d .
H4B H 0.1251 0.7722 0.2147 0.048 Uiso 1 1 calc R
N5 N 0.1124(4) 0.8964(3) 0.1105(4) 0.0394(17) Uani 1 1 d .
N6 N -0.0016(5) 0.8333(5) 0.2226(5) 0.073(3) Uani 1 1 d .
H6B H 0.0118 0.7895 0.2293 0.087 Uiso 1 1 calc R
H6C H -0.0336 0.8484 0.2418 0.087 Uiso 1 1 calc R
C1 C 0.2866(8) 0.7899(9) 0.2823(7) 0.097(5) Uani 1 1 d .
H1A H 0.2787 0.7517 0.3175 0.116 Uiso 1 1 calc R
C2 C 0.3345(6) 0.7895(6) 0.2428(8) 0.074(4) Uani 1 1 d .
H2A H 0.3672 0.7498 0.2448 0.089 Uiso 1 1 calc R
C3 C 0.3406(6) 0.8558(7) 0.2152(7) 0.076(3) Uani 1 1 d .
H3A H 0.3786 0.8710 0.1947 0.091 Uiso 1 1 calc R
C4 C 0.2958(7) 0.8998(6) 0.2346(8) 0.081(4) Uani 1 1 d .
H4A H 0.2960 0.9518 0.2316 0.097 Uiso 1 1 calc R
C5 C 0.2620(6) 0.8599(10) 0.2771(8) 0.093(5) Uani 1 1 d .
H5A H 0.2327 0.8790 0.3080 0.111 Uiso 1 1 calc R
C6 C 0.2409(8) 0.7855(7) -0.0229(7) 0.073(3) Uani 1 1 d .
H6A H 0.2676 0.7433 -0.0288 0.088 Uiso 1 1 calc R
C7 C 0.1684(8) 0.7920(6) -0.0542(6) 0.072(3) Uani 1 1 d .
H7A H 0.1331 0.7558 -0.0885 0.086 Uiso 1 1 calc R
C8 C 0.1506(8) 0.8636(8) -0.0461(7) 0.090(5) Uani 1 1 d .
H8A H 0.1016 0.8854 -0.0748 0.108 Uiso 1 1 calc R
C9 C 0.2156(11) 0.8990(7) -0.0071(9) 0.097(5) Uani 1 1 d .
H9A H 0.2212 0.9507 -0.0025 0.116 Uiso 1 1 calc R
C10 C 0.2720(9) 0.8508(10) 0.0058(8) 0.107(5) Uani 1 1 d .
H10A H 0.3244 0.8627 0.0233 0.129 Uiso 1 1 calc R
C11 C 0.1945(5) 0.6392(4) 0.0513(5) 0.038(2) Uani 1 1 d .
C12 C 0.2557(5) 0.6048(4) 0.0473(6) 0.047(2) Uani 1 1 d .
C13 C 0.2433(6) 0.5566(6) -0.0180(7) 0.073(3) Uani 1 1 d .
H13A H 0.2832 0.5324 -0.0216 0.088 Uiso 1 1 calc R
C14 C 0.1739(7) 0.5430(5) -0.0779(7) 0.075(3) Uani 1 1 d .
H14A H 0.1668 0.5111 -0.1232 0.090 Uiso 1 1 calc R
C15 C 0.1134(6) 0.5771(5) -0.0714(6) 0.054(2) Uani 1 1 d .
H15A H 0.0656 0.5676 -0.1115 0.065 Uiso 1 1 calc R
C16 C 0.1196(8) 0.6124(8) 0.2307(8) 0.080(4) Uani 1 1 d .
H16A H 0.1651 0.6275 0.2791 0.096 Uiso 1 1 calc R
C17 C 0.1174(10) 0.5646(8) 0.1732(11) 0.096(5) Uani 1 1 d .
H17A H 0.1595 0.5365 0.1737 0.115 Uiso 1 1 calc R
C18 C 0.0440(13) 0.5506(7) 0.1239(9) 0.107(6) Uani 1 1 d .
H18A H 0.0255 0.5102 0.0840 0.128 Uiso 1 1 calc R
C19 C 0.0020(7) 0.5916(9) 0.1540(10) 0.096(5) Uani 1 1 d .
H19A H -0.0509 0.5859 0.1404 0.116 Uiso 1 1 calc R
C20 C 0.0526(10) 0.6306(6) 0.2224(8) 0.085(4) Uani 1 1 d .
H20A H 0.0408 0.6596 0.2640 0.102 Uiso 1 1 calc R
C21 C -0.0538(8) 0.6628(7) -0.0716(9) 0.091(5) Uani 1 1 d .
H21A H -0.0671 0.6197 -0.1076 0.109 Uiso 1 1 calc R
C22 C -0.0834(6) 0.6841(11) -0.0088(11) 0.114(7) Uani 1 1 d .
H22A H -0.1212 0.6597 0.0056 0.137 Uiso 1 1 calc R
C23 C -0.0607(8) 0.7531(11) 0.0085(8) 0.109(6) Uani 1 1 d .
H23A H -0.0782 0.7864 0.0414 0.130 Uiso 1 1 calc R
C24 C -0.0216(7) 0.7715(6) -0.0365(8) 0.078(4) Uani 1 1 d .
H24A H -0.0064 0.8203 -0.0417 0.094 Uiso 1 1 calc R
C25 C -0.0171(7) 0.7191(8) -0.0841(6) 0.078(4) Uani 1 1 d .
H25A H 0.0015 0.7228 -0.1304 0.093 Uiso 1 1 calc R
C26 C 0.0802(5) 0.8540(4) 0.1506(5) 0.040(2) Uani 1 1 d .
C27 C 0.0284(5) 0.8796(5) 0.1811(6) 0.053(2) Uani 1 1 d .
C28 C 0.0098(6) 0.9514(5) 0.1698(7) 0.066(3) Uani 1 1 d .
H28A H -0.0237 0.9708 0.1902 0.079 Uiso 1 1 calc R
C29 C 0.0430(7) 0.9929(6) 0.1270(7) 0.074(3) Uani 1 1 d .
H29A H 0.0312 1.0409 0.1186 0.089 Uiso 1 1 calc R
C30 C 0.0924(6) 0.9652(5) 0.0969(6) 0.062(3) Uani 1 1 d .
H30A H 0.1126 0.9941 0.0668 0.074 Uiso 1 1 calc R
Yb3 Yb 0.42969(2) 0.301596(19) 0.97931(2) 0.03988(11) Uani 1 1 d .
Yb4 Yb 0.32013(2) 0.134902(19) 0.90637(2) 0.04130(11) Uani 1 1 d .
N7 N 0.4429(4) 0.1800(4) 1.0100(5) 0.052(2) Uani 1 1 d .
H7B H 0.4775 0.1633 0.9913 0.062 Uiso 1 1 calc R
N8 N 0.3747(4) 0.1102(4) 1.0606(5) 0.0511(19) Uani 1 1 d .
N9 N 0.5733(5) 0.1333(4) 1.1585(5) 0.069(3) Uani 1 1 d .
H9B H 0.6119 0.1187 1.2019 0.083 Uiso 1 1 calc R
H9C H 0.5779 0.1636 1.1223 0.083 Uiso 1 1 calc R
N10 N 0.3468(4) 0.2375(3) 0.8449(4) 0.0429(17) Uani 1 1 d .
H10B H 0.3736 0.2249 0.8135 0.051 Uiso 1 1 calc R
N11 N 0.3235(4) 0.3529(4) 0.8621(5) 0.0486(19) Uani 1 1 d .
N12 N 0.2363(4) 0.2452(4) 0.6670(5) 0.063(2) Uani 1 1 d .
H12A H 0.2015 0.2478 0.6156 0.076 Uiso 1 1 calc R
H12B H 0.2624 0.2072 0.6833 0.076 Uiso 1 1 calc R
C31 C 0.3471(6) 0.3538(6) 1.0575(6) 0.067(3) Uani 1 1 d .
H31A H 0.2940 0.3638 1.0288 0.081 Uiso 1 1 calc R
C32 C 0.3775(6) 0.2930(5) 1.1025(6) 0.058(3) Uani 1 1 d .
H32A H 0.3496 0.2528 1.1115 0.070 Uiso 1 1 calc R
C33 C 0.4527(6) 0.3044(5) 1.1473(6) 0.056(3) Uani 1 1 d .
H33A H 0.4867 0.2734 1.1927 0.067 Uiso 1 1 calc R
C34 C 0.4685(6) 0.3735(5) 1.1283(6) 0.063(3) Uani 1 1 d .
H34A H 0.5154 0.3986 1.1582 0.076 Uiso 1 1 calc R
C35 C 0.4035(6) 0.4034(5) 1.0707(6) 0.064(3) Uani 1 1 d .
H35A H 0.3962 0.4536 1.0541 0.077 Uiso 1 1 calc R
C36 C 0.5687(7) 0.2920(9) 0.9957(9) 0.092(4) Uani 1 1 d .
H36A H 0.6064 0.2615 1.0379 0.110 Uiso 1 1 calc R
C37 C 0.5587(8) 0.3611(11) 1.0084(9) 0.107(6) Uani 1 1 d .
H37A H 0.5884 0.3893 1.0599 0.129 Uiso 1 1 calc R
C38 C 0.5079(8) 0.3883(6) 0.9278(12) 0.095(5) Uani 1 1 d .
H38A H 0.4971 0.4386 0.9131 0.114 Uiso 1 1 calc R
C39 C 0.4901(6) 0.3316(7) 0.8680(7) 0.072(3) Uani 1 1 d .
H39A H 0.4642 0.3352 0.8044 0.086 Uiso 1 1 calc R
C40 C 0.5286(7) 0.2749(6) 0.9129(9) 0.080(3) Uani 1 1 d .
H40A H 0.5326 0.2297 0.8860 0.096 Uiso 1 1 calc R
C41 C 0.4417(5) 0.1342(4) 1.0748(5) 0.044(2) Uani 1 1 d .
C42 C 0.5049(5) 0.1084(5) 1.1469(6) 0.052(3) Uani 1 1 d .
C43 C 0.4945(7) 0.0605(5) 1.2019(6) 0.068(3) Uani 1 1 d .
H43A H 0.5347 0.0419 1.2485 0.082 Uiso 1 1 calc R
C44 C 0.4232(8) 0.0396(5) 1.1877(7) 0.078(4) Uani 1 1 d .
H44A H 0.4153 0.0077 1.2258 0.093 Uiso 1 1 calc R
C45 C 0.3647(6) 0.0656(5) 1.1182(7) 0.065(3) Uani 1 1 d .
H45A H 0.3170 0.0524 1.1103 0.078 Uiso 1 1 calc R
C46 C 0.2177(6) 0.1705(8) 0.9629(8) 0.075(3) Uani 1 1 d .
H46A H 0.2272 0.1842 1.0232 0.090 Uiso 1 1 calc R
C47 C 0.2007(6) 0.1046(7) 0.9305(11) 0.087(4) Uani 1 1 d .
H47A H 0.1945 0.0634 0.9628 0.105 Uiso 1 1 calc R
C48 C 0.1774(7) 0.1084(8) 0.8416(12) 0.096(5) Uani 1 1 d .
H48A H 0.1516 0.0712 0.7993 0.116 Uiso 1 1 calc R
C49 C 0.1828(6) 0.1789(9) 0.8236(9) 0.087(4) Uani 1 1 d .
H49A H 0.1627 0.1999 0.7650 0.104 Uiso 1 1 calc R
C50 C 0.2085(6) 0.2157(6) 0.8983(11) 0.072(3) Uani 1 1 d .
H50A H 0.2096 0.2676 0.9031 0.086 Uiso 1 1 calc R
C51 C 0.3863(10) 0.0129(7) 0.9128(9) 0.095(5) Uani 1 1 d .
H51A H 0.4114 -0.0149 0.9662 0.114 Uiso 1 1 calc R
C52 C 0.3129(9) 0.0039(6) 0.8556(11) 0.084(4) Uani 1 1 d .
H52A H 0.2790 -0.0323 0.8606 0.101 Uiso 1 1 calc R
C53 C 0.3031(7) 0.0424(7) 0.7821(9) 0.078(4) Uani 1 1 d .
H53A H 0.2601 0.0393 0.7263 0.094 Uiso 1 1 calc R
C54 C 0.3687(10) 0.0756(6) 0.7947(10) 0.093(5) Uani 1 1 d .
H54A H 0.3802 0.1005 0.7500 0.111 Uiso 1 1 calc R
C55 C 0.4196(7) 0.0562(7) 0.8781(11) 0.088(5) Uani 1 1 d .
H55A H 0.4729 0.0657 0.9015 0.106 Uiso 1 1 calc R
C56 C 0.3057(5) 0.2976(4) 0.8072(5) 0.041(2) Uani 1 1 d .
C57 C 0.2503(5) 0.3024(5) 0.7235(6) 0.050(2) Uani 1 1 d .
C58 C 0.2099(6) 0.3640(5) 0.6999(6) 0.061(3) Uani 1 1 d .
H58A H 0.1717 0.3685 0.6449 0.073 Uiso 1 1 calc R
C59 C 0.2271(6) 0.4203(5) 0.7603(7) 0.076(3) Uani 1 1 d .
H59A H 0.1997 0.4620 0.7464 0.091 Uiso 1 1 calc R
C60 C 0.2837(6) 0.4128(5) 0.8381(7) 0.067(3) Uani 1 1 d .
H60A H 0.2959 0.4507 0.8770 0.080 Uiso 1 1 calc R

loop_
_atom_site_aniso_label
_atom_site_aniso_U_11
_atom_site_aniso_U_22
_atom_site_aniso_U_33
_atom_site_aniso_U_23
_atom_site_aniso_U_13
_atom_site_aniso_U_12
Yb1 0.0292(2) 0.0464(2) 0.03134(19) -0.00012(15) 0.00886(16) 0.00015(16)
Yb2 0.0354(2) 0.0410(2) 0.0378(2) 0.00101(16) 0.01390(17) -0.00028(16)
N1 0.032(4) 0.040(4) 0.039(4) 0.001(3) 0.017(3) 0.003(3)
N2 0.041(5) 0.052(4) 0.044(4) -0.006(3) 0.018(4) 0.001(4)
N3 0.037(5) 0.092(6) 0.079(6) -0.024(5) 0.018(5) 0.016(5)
N4 0.029(4) 0.053(4) 0.032(4) -0.003(3) 0.006(3) 0.001(3)
N5 0.034(4) 0.037(4) 0.043(4) -0.003(3) 0.011(3) 0.001(3)
N6 0.072(7) 0.090(6) 0.075(6) -0.004(5) 0.051(5) 0.015(5)
C1 0.082(11) 0.133(12) 0.038(6) 0.023(7) -0.016(7) -0.064(10)
C2 0.044(7) 0.061(7) 0.076(8) -0.005(6) -0.020(6) 0.007(6)
C3 0.048(7) 0.092(9) 0.070(7) 0.002(7) 0.006(6) -0.033(7)
C4 0.053(8) 0.056(7) 0.098(10) -0.026(6) -0.008(7) 0.005(6)
C5 0.040(7) 0.170(14) 0.051(7) -0.054(9) 0.001(6) -0.013(9)
C6 0.086(10) 0.088(9) 0.074(8) 0.020(7) 0.063(8) 0.020(8)
C7 0.094(11) 0.087(8) 0.042(6) 0.000(5) 0.035(7) -0.003(7)
C8 0.118(12) 0.127(11) 0.039(6) 0.042(7) 0.046(7) 0.069(10)
C9 0.150(16) 0.060(8) 0.091(10) 0.015(7) 0.059(11) -0.025(9)
C10 0.114(14) 0.149(14) 0.083(9) 0.017(10) 0.064(10) -0.040(12)
C11 0.038(5) 0.036(4) 0.038(5) 0.002(4) 0.013(4) 0.000(4)
C12 0.041(6) 0.049(5) 0.055(6) -0.005(4) 0.023(5) 0.008(4)
C13 0.051(8) 0.082(7) 0.083(8) -0.020(6) 0.022(6) 0.018(6)
C14 0.089(10) 0.073(7) 0.068(7) -0.027(6) 0.035(7) 0.002(7)
C15 0.056(7) 0.062(6) 0.053(6) -0.015(5) 0.029(5) -0.008(5)
C16 0.070(10) 0.098(10) 0.057(8) 0.028(7) 0.008(7) -0.020(8)
C17 0.124(15) 0.079(9) 0.111(12) 0.049(9) 0.076(11) 0.044(9)
C18 0.20(2) 0.060(8) 0.072(9) -0.008(7) 0.061(12) -0.051(10)
C19 0.058(9) 0.140(13) 0.082(10) 0.043(9) 0.019(8) -0.031(9)
C20 0.148(15) 0.073(8) 0.056(8) 0.013(6) 0.066(9) -0.008(9)
C21 0.069(9) 0.064(7) 0.076(9) -0.024(7) -0.037(7) 0.022(7)
C22 0.017(6) 0.212(18) 0.097(11) 0.081(12) 0.006(7) -0.013(9)
C23 0.051(9) 0.193(17) 0.058(8) -0.024(10) -0.004(7) 0.075(11)
C24 0.058(9) 0.069(7) 0.071(8) -0.002(7) -0.014(7) 0.013(6)
C25 0.071(9) 0.124(11) 0.027(5) -0.001(6) 0.007(5) 0.029(8)
C26 0.031(5) 0.052(5) 0.027(4) -0.010(4) 0.002(4) 0.003(4)
C27 0.035(6) 0.077(7) 0.041(5) -0.017(5) 0.009(4) 0.006(5)
C28 0.054(7) 0.064(7) 0.072(7) -0.024(6) 0.015(6) 0.018(5)
C29 0.070(9) 0.052(6) 0.085(8) -0.008(6) 0.013(7) 0.020(6)
C30 0.065(8) 0.049(6) 0.058(6) 0.008(5) 0.010(6) 0.016(5)
Yb3 0.0307(2) 0.0487(2) 0.0391(2) -0.00532(16) 0.01251(17) -0.00339(17)
Yb4 0.0316(2) 0.0430(2) 0.0488(2) -0.00676(17) 0.01536(18) 0.00095(16)
N7 0.040(5) 0.059(5) 0.054(5) -0.003(4) 0.016(4) 0.011(4)
N8 0.043(5) 0.057(5) 0.050(5) 0.000(4) 0.015(4) -0.004(4)
N9 0.043(6) 0.058(5) 0.080(6) -0.009(4) -0.003(5) 0.005(4)
N10 0.039(5) 0.050(4) 0.046(4) -0.006(3) 0.022(4) -0.004(3)
N11 0.047(5) 0.050(4) 0.050(4) -0.003(4) 0.019(4) 0.004(4)
N12 0.057(6) 0.081(6) 0.041(4) -0.010(4) 0.009(4) 0.007(4)
C31 0.037(6) 0.102(8) 0.061(7) -0.023(6) 0.017(5) 0.005(6)
C32 0.056(7) 0.067(6) 0.065(7) -0.015(5) 0.038(6) -0.013(5)
C33 0.067(8) 0.067(6) 0.040(5) 0.004(5) 0.027(5) 0.012(5)
C34 0.058(7) 0.083(7) 0.045(6) -0.025(5) 0.016(5) -0.011(6)
C35 0.066(8) 0.062(6) 0.057(6) -0.015(5) 0.017(6) 0.009(6)
C36 0.043(8) 0.172(14) 0.055(8) 0.026(9) 0.013(6) -0.003(9)
C37 0.062(10) 0.211(18) 0.063(8) -0.058(11) 0.041(7) -0.071(11)
C38 0.078(10) 0.059(7) 0.183(15) -0.012(9) 0.088(11) -0.021(7)
C39 0.043(7) 0.121(10) 0.054(6) 0.029(7) 0.021(5) -0.020(7)
C40 0.063(8) 0.089(9) 0.110(11) 0.002(8) 0.059(8) -0.004(7)
C41 0.048(6) 0.040(5) 0.042(5) -0.007(4) 0.014(4) 0.012(4)
C42 0.047(7) 0.045(5) 0.049(6) -0.020(4) 0.003(5) 0.010(5)
C43 0.086(10) 0.042(5) 0.053(6) -0.004(5) 0.002(6) 0.009(6)
C44 0.117(12) 0.050(6) 0.056(7) 0.006(5) 0.022(7) -0.004(7)
C45 0.062(8) 0.067(7) 0.073(7) 0.005(6) 0.034(6) -0.010(6)
C46 0.042(7) 0.122(11) 0.063(7) -0.004(8) 0.025(6) 0.010(7)
C47 0.051(8) 0.080(9) 0.142(13) 0.043(9) 0.049(9) 0.002(6)
C48 0.046(8) 0.117(11) 0.141(13) -0.075(10) 0.053(9) -0.030(7)
C49 0.033(7) 0.156(13) 0.078(9) 0.043(9) 0.029(6) 0.020(8)
C50 0.035(6) 0.058(6) 0.132(11) -0.002(8) 0.043(7) 0.006(5)
C51 0.116(14) 0.063(8) 0.089(10) -0.028(7) 0.022(10) 0.054(8)
C52 0.108(12) 0.044(6) 0.124(11) -0.026(7) 0.070(10) -0.007(7)
C53 0.050(8) 0.081(8) 0.083(9) -0.048(7) 0.005(7) 0.002(6)
C54 0.160(16) 0.054(7) 0.117(11) -0.014(7) 0.110(12) 0.016(9)
C55 0.045(8) 0.078(9) 0.132(13) -0.050(9) 0.025(9) 0.002(7)
C56 0.031(5) 0.053(5) 0.039(5) 0.000(4) 0.015(4) -0.001(4)
C57 0.047(6) 0.063(6) 0.041(5) 0.005(5) 0.018(5) -0.007(5)
C58 0.059(7) 0.070(6) 0.045(6) 0.008(5) 0.012(5) 0.007(5)
C59 0.073(9) 0.060(6) 0.084(8) 0.005(6) 0.021(7) 0.027(6)
C60 0.065(8) 0.060(6) 0.061(7) -0.007(5) 0.010(6) 0.020(6)

loop_
_atom_type_symbol
_atom_type_description
_atom_type_scat_dispersion_real
_atom_type_scat_dispersion_imag
_atom_type_scat_source
C C 0.0033 0.0016 'International Tables Vol C Tables 4.2.6.8 and 6.1.1.4'
H H 0.0000 0.0000 'International Tables Vol C Tables 4.2.6.8 and 6.1.1.4'
N N 0.0061 0.0033 'International Tables Vol C Tables 4.2.6.8 and 6.1.1.4'
Yb Yb -0.3850 5.5486 'International Tables Vol C Tables 4.2.6.8 and 6.1.1.4'

loop_
_geom_angle_atom_site_label_1
_geom_angle_atom_site_label_2
_geom_angle_atom_site_label_3
_geom_angle
N4 Yb1 N2 121.7(2)
N4 Yb1 N1 71.4(2)
N2 Yb1 N1 55.0(2)
N4 Yb1 C18 132.2(3)
N2 Yb1 C18 87.1(5)
N1 Yb1 C18 106.5(6)
N4 Yb1 C19 112.1(5)
N2 Yb1 C19 117.0(5)
N1 Yb1 C19 126.6(3)
C18 Yb1 C19 30.3(4)
N4 Yb1 C25 105.2(4)
N2 Yb1 C25 76.8(3)
N1 Yb1 C25 110.3(3)
C18 Yb1 C25 119.0(5)
C19 Yb1 C25 118.8(4)
N4 Yb1 C24 79.8(3)
N2 Yb1 C24 100.8(4)
N1 Yb1 C24 113.8(4)
C18 Yb1 C24 135.6(6)
C19 Yb1 C24 119.4(5)
C25 Yb1 C24 28.4(3)
N4 Yb1 C21 127.3(3)
N2 Yb1 C21 82.5(4)
N1 Yb1 C21 132.0(5)
C18 Yb1 C21 90.7(5)
C19 Yb1 C21 90.1(5)
C25 Yb1 C21 29.6(4)
C24 Yb1 C21 48.3(3)
N4 Yb1 C17 111.8(5)
N2 Yb1 C17 80.0(4)
N1 Yb1 C17 78.3(4)
C18 Yb1 C17 30.5(4)
C19 Yb1 C17 50.0(4)
C25 Yb1 C17 142.7(6)
C24 Yb1 C17 166.1(5)
C21 Yb1 C17 118.6(6)
N4 Yb1 C23 81.5(4)
N2 Yb1 C23 124.7(3)
N1 Yb1 C23 139.0(5)
C18 Yb1 C23 114.5(8)
C19 Yb1 C23 91.7(6)
C25 Yb1 C23 48.0(4)
C24 Yb1 C23 29.0(4)
C21 Yb1 C23 49.3(4)
C17 Yb1 C23 141.7(6)
N4 Yb1 C22 109.7(6)
N2 Yb1 C22 113.8(5)
N1 Yb1 C22 160.5(3)
C18 Yb1 C22 87.4(6)
C19 Yb1 C22 71.9(4)
C25 Yb1 C22 50.2(4)
C24 Yb1 C22 49.3(4)
C21 Yb1 C22 31.7(4)
C17 Yb1 C22 117.4(5)
C23 Yb1 C22 30.0(4)
N4 Yb1 C20 84.7(3)
N2 Yb1 C20 128.2(4)
N1 Yb1 C20 106.3(4)
C18 Yb1 C20 49.2(4)
C19 Yb1 C20 30.5(4)
C25 Yb1 C20 143.3(5)
C24 Yb1 C20 129.0(5)
C21 Yb1 C20 118.2(6)
C17 Yb1 C20 48.2(4)
C23 Yb1 C20 101.0(6)
C22 Yb1 C20 93.1(5)
N1 Yb2 N5 124.5(2)
N1 Yb2 N4 71.8(2)
N5 Yb2 N4 55.8(2)
N1 Yb2 C3 112.3(3)
N5 Yb2 C3 113.5(3)
N4 Yb2 C3 127.7(3)
N1 Yb2 C2 84.0(3)
N5 Yb2 C2 128.2(3)
N4 Yb2 C2 110.2(4)
C3 Yb2 C2 30.1(3)
N1 Yb2 C4 131.3(3)
N5 Yb2 C4 84.3(3)
N4 Yb2 C4 107.0(4)
C3 Yb2 C4 29.7(3)
C2 Yb2 C4 49.7(3)
N1 Yb2 C8 108.9(4)
N5 Yb2 C8 74.7(3)
N4 Yb2 C8 108.0(4)
C3 Yb2 C8 117.9(5)
C2 Yb2 C8 141.8(5)
C4 Yb2 C8 116.9(5)
N1 Yb2 C9 128.1(3)
N5 Yb2 C9 83.0(5)
N4 Yb2 C9 132.3(5)
C3 Yb2 C9 88.0(5)
C2 Yb2 C9 114.4(6)
C4 Yb2 C9 89.8(5)
C8 Yb2 C9 30.0(4)
N1 Yb2 C7 79.9(3)
N5 Yb2 C7 100.4(3)
N4 Yb2 C7 110.1(3)
C3 Yb2 C7 122.1(4)
C2 Yb2 C7 128.8(4)
C4 Yb2 C7 137.9(5)
C8 Yb2 C7 31.2(3)
C9 Yb2 C7 50.1(4)
N1 Yb2 C5 110.2(5)
N5 Yb2 C5 79.2(3)
N4 Yb2 C5 79.7(4)
C3 Yb2 C5 49.1(4)
C2 Yb2 C5 49.2(4)
C4 Yb2 C5 30.3(4)
C8 Yb2 C5 140.5(6)
C9 Yb2 C5 118.4(5)
C7 Yb2 C5 168.1(5)
N1 Yb2 C1 82.2(4)
N5 Yb2 C1 105.2(5)
N4 Yb2 C1 81.7(4)
C3 Yb2 C1 49.6(4)
C2 Yb2 C1 29.6(4)
C4 Yb2 C1 50.5(4)
C8 Yb2 C1 166.9(5)
C9 Yb2 C1 137.0(5)
C7 Yb2 C1 154.0(5)
C5 Yb2 C1 30.6(4)
N1 Yb2 C6 80.1(3)
N5 Yb2 C6 124.3(3)
N4 Yb2 C6 135.0(4)
C3 Yb2 C6 95.1(4)
C2 Yb2 C6 100.7(4)
C4 Yb2 C6 118.0(5)
C8 Yb2 C6 49.6(4)
C9 Yb2 C6 49.9(4)
C7 Yb2 C6 28.7(3)
C5 Yb2 C6 144.2(4)
C1 Yb2 C6 128.9(5)
C11 N1 Yb2 134.1(5)
C11 N1 Yb1 93.3(5)
Yb2 N1 Yb1 101.0(2)
C11 N2 C15 120.4(8)
C11 N2 Yb1 96.9(5)
C15 N2 Yb1 140.6(6)
C26 N4 Yb1 135.9(5)
C26 N4 Yb2 93.3(5)
Yb1 N4 Yb2 100.7(2)
C30 N5 C26 119.3(8)
C30 N5 Yb2 142.3(7)
C26 N5 Yb2 97.1(5)
C2 C1 C5 105.6(12)
C2 C1 Yb2 73.5(6)
C5 C1 Yb2 74.1(6)
C1 C2 C3 109.6(12)
C1 C2 Yb2 76.9(7)
C3 C2 Yb2 74.8(6)
C4 C3 C2 109.3(12)
C4 C3 Yb2 75.6(7)
C2 C3 Yb2 75.1(6)
C3 C4 C5 106.7(11)
C3 C4 Yb2 74.7(6)
C5 C4 Yb2 75.6(6)
C4 C5 C1 108.7(13)
C4 C5 Yb2 74.1(7)
C1 C5 Yb2 75.4(6)
C7 C6 C10 108.6(12)
C7 C6 Yb2 74.1(6)
C10 C6 Yb2 75.3(7)
C6 C7 C8 108.8(12)
C6 C7 Yb2 77.2(6)
C8 C7 Yb2 73.8(6)
C9 C8 C7 106.9(12)
C9 C8 Yb2 75.1(7)
C7 C8 Yb2 75.0(5)
C8 C9 C10 107.4(13)
C8 C9 Yb2 74.8(7)
C10 C9 Yb2 76.9(7)
C6 C10 C9 108.2(14)
C6 C10 Yb2 75.0(7)
C9 C10 Yb2 72.8(8)
N2 C11 N1 111.9(7)
N2 C11 C12 121.6(8)
N1 C11 C12 126.5(8)
N2 C11 Yb1 55.7(4)
N1 C11 Yb1 58.4(4)
C12 C11 Yb1 166.0(6)
C13 C12 C11 117.6(9)
C13 C12 N3 123.3(9)
C11 C12 N3 119.1(8)
C14 C13 C12 121.5(10)
C13 C14 C15 119.7(9)
N2 C15 C14 119.1(9)
C17 C16 C20 111.3(13)
C17 C16 Yb1 74.7(7)
C20 C16 Yb1 75.6(7)
C16 C17 C18 106.9(14)
C16 C17 Yb1 76.8(7)
C18 C17 Yb1 73.0(7)
C19 C18 C17 108.7(13)
C19 C18 Yb1 76.4(7)
C17 C18 Yb1 76.5(7)
C18 C19 C20 104.9(13)
C18 C19 Yb1 73.4(7)
C20 C19 Yb1 76.0(6)
C16 C20 C19 108.1(13)
C16 C20 Yb1 75.7(7)
C19 C20 Yb1 73.6(6)
C25 C21 C22 106.9(11)
C25 C21 Yb1 75.0(6)
C22 C21 Yb1 74.8(6)
C23 C22 C21 102.9(12)
C23 C22 Yb1 74.6(7)
C21 C22 Yb1 73.5(6)
C24 C23 C22 110.3(13)
C24 C23 Yb1 75.2(7)
C22 C23 Yb1 75.4(7)
C25 C24 C23 110.3(13)
C25 C24 Yb1 75.7(6)
C23 C24 Yb1 75.8(7)
C24 C25 C21 109.6(13)
C24 C25 Yb1 75.9(6)
C21 C25 Yb1 75.3(6)
N5 C26 C27 122.1(8)
N5 C26 N4 112.2(7)
C27 C26 N4 125.7(9)
N5 C26 Yb2 55.4(4)
C27 C26 Yb2 169.5(6)
N4 C26 Yb2 57.9(4)
N6 C27 C26 119.0(9)
N6 C27 C28 122.5(10)
C26 C27 C28 118.4(10)
C29 C28 C27 117.7(10)
C30 C29 C28 121.7(10)
N5 C30 C29 120.6(10)
N7 Yb3 N11 123.5(2)
N7 Yb3 N10 72.5(2)
N11 Yb3 N10 54.7(2)
N7 Yb3 C38 130.9(3)
N11 Yb3 C38 85.3(4)
N10 Yb3 C38 105.5(4)
N7 Yb3 C35 128.2(3)
N11 Yb3 C35 82.6(3)
N10 Yb3 C35 131.6(3)
C38 Yb3 C35 90.7(4)
N7 Yb3 C39 108.8(4)
N11 Yb3 C39 80.4(3)
N10 Yb3 C39 77.8(3)
C38 Yb3 C39 31.1(4)
C35 Yb3 C39 120.0(4)
N7 Yb3 C37 111.1(5)
N11 Yb3 C37 116.0(5)
N10 Yb3 C37 127.5(3)
C38 Yb3 C37 31.3(4)
C35 Yb3 C37 88.9(5)
C39 Yb3 C37 50.7(3)
N7 Yb3 C32 79.3(3)
N11 Yb3 C32 100.0(3)
N10 Yb3 C32 110.5(3)
C38 Yb3 C32 139.1(4)
C35 Yb3 C32 50.7(3)
C39 Yb3 C32 170.2(4)
C37 Yb3 C32 121.8(3)
N7 Yb3 C40 82.5(3)
N11 Yb3 C40 106.4(4)
N10 Yb3 C40 82.0(3)
C38 Yb3 C40 49.7(4)
C35 Yb3 C40 136.9(4)
C39 Yb3 C40 29.7(3)
C37 Yb3 C40 48.9(4)
C32 Yb3 C40 153.3(4)
N7 Yb3 C31 107.1(3)
N11 Yb3 C31 75.3(3)
N10 Yb3 C31 108.1(3)
C38 Yb3 C31 119.2(4)
C35 Yb3 C31 30.8(3)
C39 Yb3 C31 143.7(4)
C37 Yb3 C31 119.1(4)
C32 Yb3 C31 30.0(3)
C40 Yb3 C31 167.7(4)
N7 Yb3 C36 83.7(4)
N11 Yb3 C36 129.5(3)
N10 Yb3 C36 109.9(4)
C38 Yb3 C36 49.9(4)
C35 Yb3 C36 115.1(5)
C39 Yb3 C36 49.4(3)
C37 Yb3 C36 29.5(4)
C32 Yb3 C36 128.4(4)
C40 Yb3 C36 29.1(3)
C31 Yb3 C36 142.0(4)
N7 Yb3 C33 80.3(3)
N11 Yb3 C33 125.0(3)
N10 Yb3 C33 137.1(3)
C38 Yb3 C33 117.3(5)
C35 Yb3 C33 50.4(3)
C39 Yb3 C33 143.5(3)
C37 Yb3 C33 92.8(4)
C32 Yb3 C33 30.3(3)
C40 Yb3 C33 126.9(4)
C31 Yb3 C33 49.7(3)
C36 Yb3 C33 99.0(4)
N10 Yb4 N8 123.0(2)
N10 Yb4 N7 72.4(2)
N8 Yb4 N7 55.1(3)
N10 Yb4 C52 129.4(4)
N8 Yb4 C52 96.2(4)
N7 Yb4 C52 117.5(4)
N10 Yb4 C47 128.5(3)
N8 Yb4 C47 80.8(4)
N7 Yb4 C47 130.9(4)
C52 Yb4 C47 84.6(5)
N10 Yb4 C51 123.1(5)
N8 Yb4 C51 77.4(3)
N7 Yb4 C51 86.6(4)
C52 Yb4 C51 30.9(4)
C47 Yb4 C51 105.5(5)
N10 Yb4 C53 100.5(4)
N8 Yb4 C53 125.3(4)
N7 Yb4 C53 123.8(3)
C52 Yb4 C53 30.5(3)
C47 Yb4 C53 97.9(5)
C51 Yb4 C53 50.0(4)
N10 Yb4 C48 111.5(5)
N8 Yb4 C48 110.7(5)
N7 Yb4 C48 158.9(3)
C52 Yb4 C48 76.9(4)
C47 Yb4 C48 30.3(4)
C51 Yb4 C48 106.5(5)
C53 Yb4 C48 76.7(4)
N10 Yb4 C46 106.5(4)
N8 Yb4 C46 75.4(3)
N7 Yb4 C46 109.6(3)
C52 Yb4 C46 114.1(5)
C47 Yb4 C46 29.7(4)
C51 Yb4 C46 130.4(6)
C53 Yb4 C46 125.2(4)
C48 Yb4 C46 49.3(4)
N10 Yb4 C50 80.1(3)
N8 Yb4 C50 100.2(4)
N7 Yb4 C50 113.5(3)
C52 Yb4 C50 126.6(4)
C47 Yb4 C50 49.2(3)
C51 Yb4 C50 154.1(5)
C53 Yb4 C50 120.1(4)
C48 Yb4 C50 49.7(3)
C46 Yb4 C50 29.2(3)
N10 Yb4 C49 82.7(4)
N8 Yb4 C49 123.4(3)
N7 Yb4 C49 140.0(4)
C52 Yb4 C49 102.5(6)
C47 Yb4 C49 49.2(4)
C51 Yb4 C49 133.4(6)
C53 Yb4 C49 90.7(5)
C48 Yb4 C49 30.3(4)
C46 Yb4 C49 48.2(4)
C50 Yb4 C49 29.4(3)
N10 Yb4 C55 94.2(4)
N8 Yb4 C55 91.9(4)
N7 Yb4 C55 74.4(3)
C52 Yb4 C55 50.0(4)
C47 Yb4 C55 133.2(5)
C51 Yb4 C55 29.0(4)
C53 Yb4 C55 50.1(4)
C48 Yb4 C55 124.6(4)
C46 Yb4 C55 159.2(5)
C50 Yb4 C55 167.9(5)
C49 Yb4 C55 139.7(5)
C41 N7 Yb3 138.0(6)
C41 N7 Yb4 90.9(5)
Yb3 N7 Yb4 100.9(3)
C41 N8 C45 120.2(8)
C41 N8 Yb4 96.6(6)
C45 N8 Yb4 138.8(7)
C56 N10 Yb4 132.8(6)
C56 N10 Yb3 93.9(5)
Yb4 N10 Yb3 100.7(2)
C56 N11 C60 119.2(8)
C56 N11 Yb3 98.6(5)
C60 N11 Yb3 142.2(6)
C32 C31 C35 108.9(10)
C32 C31 Yb3 74.8(6)
C35 C31 Yb3 73.7(6)
C31 C32 C33 107.8(9)
C31 C32 Yb3 75.1(6)
C33 C32 Yb3 75.3(5)
C32 C33 C34 107.9(9)
C32 C33 Yb3 74.4(5)
C34 C33 Yb3 75.0(5)
C35 C34 C33 107.9(10)
C35 C34 Yb3 73.4(5)
C33 C34 Yb3 74.4(5)
C34 C35 C31 107.3(10)
C34 C35 Yb3 76.4(6)
C31 C35 Yb3 75.5(6)
C40 C36 C37 109.5(13)
C40 C36 Yb3 75.3(7)
C37 C36 Yb3 74.9(8)
C36 C37 C38 107.0(11)
C36 C37 Yb3 75.6(8)
C38 C37 Yb3 73.3(7)
C39 C38 C37 106.3(11)
C39 C38 Yb3 75.2(6)
C37 C38 Yb3 75.4(7)
C40 C39 C38 106.3(11)
C40 C39 Yb3 75.6(6)
C38 C39 Yb3 73.7(6)
C36 C40 C39 110.8(12)
C36 C40 Yb3 75.6(8)
C39 C40 Yb3 74.7(7)
N8 C41 N7 113.4(8)
N8 C41 C42 120.5(9)
N7 C41 C42 125.9(9)
N8 C41 Yb4 56.2(5)
N7 C41 Yb4 60.2(4)
C42 C41 Yb4 158.7(6)
C43 C42 N9 122.5(9)
C43 C42 C41 118.6(10)
N9 C42 C41 118.9(10)
C42 C43 C44 119.2(10)
C45 C44 C43 120.1(11)
N8 C45 C44 121.2(11)
C50 C46 C47 109.5(12)
C50 C46 Yb4 75.5(7)
C47 C46 Yb4 74.0(7)
C46 C47 C48 108.1(11)
C46 C47 Yb4 76.3(7)
C48 C47 Yb4 75.9(7)
C47 C48 C49 105.4(11)
C47 C48 Yb4 73.8(7)
C49 C48 Yb4 75.2(7)
C50 C49 C48 109.3(12)
C50 C49 Yb4 75.2(6)
C48 C49 Yb4 74.6(7)
C46 C50 C49 107.6(11)
C46 C50 Yb4 75.3(6)
C49 C50 Yb4 75.4(7)
C55 C51 C52 109.8(13)
C55 C51 Yb4 76.5(7)
C52 C51 Yb4 73.4(6)
C53 C52 C51 106.7(12)
C53 C52 Yb4 76.1(6)
C51 C52 Yb4 75.7(6)
C52 C53 C54 108.3(12)
C52 C53 Yb4 73.5(6)
C54 C53 Yb4 76.1(6)
C53 C54 C55 107.1(12)
C53 C54 Yb4 73.8(6)
C55 C54 Yb4 74.3(7)
C51 C55 C54 108.1(13)
C51 C55 Yb4 74.6(7)
C54 C55 Yb4 75.0(7)
N11 C56 N10 112.2(7)
N11 C56 C57 121.5(8)
N10 C56 C57 126.3(8)
N11 C56 Yb3 54.7(4)
N10 C56 Yb3 58.0(4)
C57 C56 Yb3 173.7(6)
C58 C57 N12 121.7(8)
C58 C57 C56 118.5(9)
N12 C57 C56 119.8(8)
C57 C58 C59 118.9(9)
C60 C59 C58 119.0(9)
N11 C60 C59 122.7(9)

loop_
_geom_bond_atom_site_label_1
_geom_bond_atom_site_label_2
_geom_bond_distance
Yb1 N4 2.361(6)
Yb1 N2 2.412(7)
Yb1 N1 2.474(7)
Yb1 C18 2.590(11)
Yb1 C19 2.627(11)
Yb1 C25 2.629(9)
Yb1 C24 2.631(10)
Yb1 C21 2.632(10)
Yb1 C17 2.633(11)
Yb1 C23 2.638(11)
Yb1 C22 2.649(11)
Yb1 C20 2.658(10)
Yb2 N1 2.342(6)
Yb2 N5 2.409(7)
Yb2 N4 2.465(7)
Yb2 C3 2.606(10)
Yb2 C2 2.609(9)
Yb2 C4 2.616(10)
Yb2 C8 2.618(9)
Yb2 C9 2.622(11)
Yb2 C7 2.632(9)
Yb2 C5 2.634(10)
Yb2 C1 2.651(10)
Yb2 C6 2.670(10)
N1 C11 1.375(9)
N2 C11 1.345(10)
N2 C15 1.359(10)
N3 C12 1.405(11)
N4 C26 1.398(10)
N5 C30 1.346(10)
N5 C26 1.350(10)
N6 C27 1.382(12)
C1 C2 1.346(18)
C1 C5 1.394(18)
C2 C3 1.354(14)
C3 C4 1.340(16)
C4 C5 1.372(18)
C6 C7 1.316(15)
C6 C10 1.372(17)
C7 C8 1.413(15)
C8 C9 1.358(18)
C9 C10 1.383(19)
C11 C12 1.394(11)
C12 C13 1.362(12)
C13 C14 1.358(14)
C14 C15 1.396(14)
C16 C17 1.303(16)
C16 C20 1.316(17)
C17 C18 1.375(19)
C18 C19 1.364(19)
C19 C20 1.390(17)
C21 C25 1.345(17)
C21 C22 1.444(19)
C22 C23 1.368(19)
C23 C24 1.317(19)
C24 C25 1.290(15)
C26 C27 1.393(12)
C27 C28 1.395(12)
C28 C29 1.383(15)
C29 C30 1.364(15)
Yb3 N7 2.337(7)
Yb3 N11 2.425(7)
Yb3 N10 2.498(6)
Yb3 C38 2.612(11)
Yb3 C35 2.623(9)
Yb3 C39 2.632(10)
Yb3 C37 2.639(12)
Yb3 C32 2.642(10)
Yb3 C40 2.643(11)
Yb3 C31 2.645(10)
Yb3 C36 2.647(13)
Yb3 C33 2.653(9)
Yb4 N10 2.341(7)
Yb4 N8 2.405(7)
Yb4 N7 2.497(7)
Yb4 C52 2.592(10)
Yb4 C47 2.601(11)
Yb4 C51 2.622(10)
Yb4 C53 2.624(10)
Yb4 C48 2.628(11)
Yb4 C46 2.630(11)
Yb4 C50 2.632(10)
Yb4 C49 2.635(11)
Yb4 C55 2.644(12)
N7 C41 1.390(11)
N8 C41 1.324(11)
N8 C45 1.346(11)
N9 C42 1.366(12)
N10 C56 1.388(10)
N11 C56 1.338(10)
N11 C60 1.339(11)
N12 C57 1.384(10)
C31 C32 1.369(13)
C31 C35 1.399(14)
C32 C33 1.386(13)
C33 C34 1.402(13)
C34 C35 1.379(13)
C36 C40 1.329(16)
C36 C37 1.345(19)
C37 C38 1.415(18)
C38 C39 1.406(16)
C39 C40 1.351(15)
C41 C42 1.430(12)
C42 C43 1.359(14)
C43 C44 1.384(16)
C44 C45 1.360(14)
C46 C50 1.328(15)
C46 C47 1.341(16)
C47 C48 1.368(17)
C48 C49 1.374(17)
C49 C50 1.336(16)
C51 C55 1.317(18)
C51 C52 1.390(17)
C52 C53 1.370(16)
C53 C54 1.373(17)
C54 C55 1.401(17)
C56 C57 1.391(11)
C57 C58 1.373(12)
C58 C59 1.406(13)
C59 C60 1.341(12)
